data_7030254
loop_
_publ_author_name
'Grasset, Fabien'
'Cazaux, Jean-Beno\^it'
'Magna, Lionel'
'Braunstein, Pierre'
'Oliver-Bourbigou, H\'el\`ene'

_publ_section_title
;
 New bis(aryloxy)-Ti(IV) complexes and their use for the selective
 dimerization of ethylene to 1-butene.
;
_journal_issue 34
_journal_name_full 'Dalton transactions (Cambridge, England : 2003)'
_journal_page_first 10396
_journal_page_last 10404
_journal_paper_doi 10.1039/c2dt30991b
_journal_volume 41
_journal_year 2012
_chemical_formula_moiety 'C46 H84 O8 Ti2'
_chemical_formula_sum 'C46 H84 O8 Ti2'
_chemical_formula_weight 860.93
_space_group_IT_number 14
_symmetry_cell_setting monoclinic
_symmetry_Int_Tables_number 14
_symmetry_space_group_name_Hall '-P 2ybc'
_symmetry_space_group_name_H-M 'P 1 21/c 1'
_atom_sites_solution_hydrogens geom
_atom_sites_solution_primary direct
_atom_sites_solution_secondary difmap
_audit_creation_method SHELXL-97
_cell_angle_alpha 90.00
_cell_angle_beta 103.0800(10)
_cell_angle_gamma 90.00
_cell_formula_units_Z 4
_cell_length_a 26.3870(6)
_cell_length_b 10.8511(3)
_cell_length_c 18.6970(3)
_cell_measurement_reflns_used 10903
_cell_measurement_temperature 173(2)
_cell_measurement_theta_max 27.485
_cell_measurement_theta_min 0.998
_cell_volume 5214.6(2)
_computing_cell_refinement 'HKL Scalepack (Otwinowski & Minor 1997)'
_computing_data_collection 'Collect (Bruker AXS BV, 1997-2004)'
_computing_data_reduction 'HKL Denzo and Scalepack (Otwinowski & Minor 1997)'
_computing_molecular_graphics ORTEP
_computing_publication_material PLATON
_computing_structure_refinement 'SHELXL-97 (Sheldrick, 1997)'
_computing_structure_solution 'SHELXS-97 (Sheldrick, 1997)'
_diffrn_ambient_temperature 173(2)
_diffrn_detector_area_resol_mean 9
_diffrn_measured_fraction_theta_full 0.990
_diffrn_measured_fraction_theta_max 0.990
_diffrn_measurement_device '95mm CCD camera on \k-goniostat'
_diffrn_measurement_device_type KappaCCD
_diffrn_radiation_monochromator graphite
_diffrn_radiation_probe x-ray
_diffrn_radiation_type MoK\a
_diffrn_radiation_wavelength 0.71073
_diffrn_reflns_av_R_equivalents 0.0531
_diffrn_reflns_av_sigmaI/netI 0.0563
_diffrn_reflns_limit_h_max 34
_diffrn_reflns_limit_h_min -23
_diffrn_reflns_limit_k_max 14
_diffrn_reflns_limit_k_min -12
_diffrn_reflns_limit_l_max 22
_diffrn_reflns_limit_l_min -24
_diffrn_reflns_number 30806
_diffrn_reflns_theta_full 27.47
_diffrn_reflns_theta_max 27.47
_diffrn_reflns_theta_min 2.24
_diffrn_source 'fine-focus sealed tube'
_exptl_absorpt_coefficient_mu 0.350
_exptl_absorpt_correction_type none
_exptl_crystal_colour red
_exptl_crystal_density_diffrn 1.097
_exptl_crystal_density_method 'not measured'
_exptl_crystal_description prism
_exptl_crystal_F_000 1872
_exptl_crystal_size_max 0.2
_exptl_crystal_size_mid 0.1
_exptl_crystal_size_min 0.1
_refine_diff_density_max 0.610
_refine_diff_density_min -0.443
_refine_diff_density_rms 0.061
_refine_ls_extinction_method none
_refine_ls_goodness_of_fit_ref 1.029
_refine_ls_hydrogen_treatment constr
_refine_ls_matrix_type full
_refine_ls_number_parameters 529
_refine_ls_number_reflns 11827
_refine_ls_number_restraints 0
_refine_ls_restrained_S_all 1.029
_refine_ls_R_factor_all 0.0880
_refine_ls_R_factor_gt 0.0575
_refine_ls_shift/su_max 0.002
_refine_ls_shift/su_mean 0.000
_refine_ls_structure_factor_coef Fsqd
_refine_ls_weighting_details 'calc w=1/[\s^2^(Fo^2^)+(0.0725P)^2^+2.7530P] where P=(Fo^2^+2Fc^2^)/3'
_refine_ls_weighting_scheme calc
_refine_ls_wR_factor_gt 0.1431
_refine_ls_wR_factor_ref 0.1594
_reflns_number_gt 8364
_reflns_number_total 11827
_reflns_threshold_expression >2sigma(I)
_cod_data_source_file c2dt30991b.txt
_cod_data_source_block Braun10
_cod_original_sg_symbol_H-M 'P 21/c'
_cod_database_code 7030254

loop_
_symmetry_equiv_pos_as_xyz
'x, y, z'
'-x, y+1/2, -z+1/2'
'-x, -y, -z'
'x, -y-1/2, z-1/2'

loop_
_atom_site_label
_atom_site_type_symbol
_atom_site_fract_x
_atom_site_fract_y
_atom_site_fract_z
_atom_site_U_iso_or_equiv
_atom_site_adp_type
_atom_site_occupancy
_atom_site_symmetry_multiplicity
_atom_site_calc_flag
_atom_site_refinement_flags
Ti1 Ti 0.791026(15) 0.05027(4) -0.02542(2) 0.03133(12) Uani 1 1 d .
Ti2 Ti 0.705905(15) -0.07966(4) 0.05401(2) 0.03364(12) Uani 1 1 d .
O1 O 0.81226(6) -0.07137(15) -0.08351(9) 0.0401(4) Uani 1 1 d .
O2 O 0.75534(6) 0.17200(16) -0.07820(9) 0.0441(4) Uani 1 1 d .
O3 O 0.85238(6) 0.12237(16) 0.00409(9) 0.0393(4) Uani 1 1 d .
O4 O 0.77720(6) 0.01731(15) 0.07049(8) 0.0343(4) Uani 1 1 d .
O5 O 0.72120(6) -0.05267(16) -0.04122(8) 0.0378(4) Uani 1 1 d .
O6 O 0.68769(7) 0.04527(16) 0.11180(10) 0.0442(4) Uani 1 1 d .
O7 O 0.64285(6) -0.14274(18) 0.02355(10) 0.0493(5) Uani 1 1 d .
O8 O 0.73882(7) -0.20533(16) 0.10624(10) 0.0467(4) Uani 1 1 d .
C1 C 0.84606(9) -0.0665(2) -0.12868(12) 0.0346(5) Uani 1 1 d .
C2 C 0.84676(10) 0.0383(2) -0.17110(14) 0.0406(6) Uani 1 1 d .
H2 H 0.8239 0.1024 -0.1684 0.049 Uiso 1 1 calc R
C3 C 0.88069(10) 0.0493(3) -0.21722(14) 0.0446(6) Uani 1 1 d .
H3 H 0.8806 0.1209 -0.2446 0.053 Uiso 1 1 calc R
C4 C 0.91476(9) -0.0448(2) -0.22320(13) 0.0392(6) Uani 1 1 d .
C5 C 0.91312(9) -0.1496(2) -0.18114(12) 0.0358(5) Uani 1 1 d .
H5 H 0.9360 -0.2134 -0.1846 0.043 Uiso 1 1 calc R
C6 C 0.87937(9) -0.1654(2) -0.13398(12) 0.0330(5) Uani 1 1 d .
C7 C 0.87844(11) -0.2864(2) -0.09197(15) 0.0456(6) Uani 1 1 d .
C8 C 0.89071(15) -0.2632(3) -0.00910(16) 0.0698(9) Uani 1 1 d .
H8A H 0.8651 -0.2087 0.0026 0.105 Uiso 1 1 calc R
H8B H 0.9245 -0.2264 0.0059 0.105 Uiso 1 1 calc R
H8C H 0.8902 -0.3400 0.0162 0.105 Uiso 1 1 calc R
C9 C 0.82470(13) -0.3456(3) -0.1172(2) 0.0714(10) Uani 1 1 d .
H9A H 0.7986 -0.2902 -0.1078 0.107 Uiso 1 1 calc R
H9B H 0.8236 -0.4211 -0.0907 0.107 Uiso 1 1 calc R
H9C H 0.8182 -0.3628 -0.1688 0.107 Uiso 1 1 calc R
C10 C 0.91958(13) -0.3780(3) -0.10544(19) 0.0636(8) Uani 1 1 d .
H10A H 0.9174 -0.4526 -0.0787 0.095 Uiso 1 1 calc R
H10B H 0.9536 -0.3426 -0.0891 0.095 Uiso 1 1 calc R
H10C H 0.9135 -0.3962 -0.1569 0.095 Uiso 1 1 calc R
C11 C 0.95392(10) -0.0359(3) -0.27233(15) 0.0542(8) Uani 1 1 d .
C12 C 0.94245(17) 0.0690(5) -0.3252(3) 0.122(2) Uani 1 1 d .
H12A H 0.9459 0.1454 -0.2986 0.183 Uiso 1 1 calc R
H12B H 0.9076 0.0614 -0.3542 0.183 Uiso 1 1 calc R
H12C H 0.9665 0.0677 -0.3568 0.183 Uiso 1 1 calc R
C13 C 1.00831(12) -0.0331(4) -0.22582(19) 0.0852(13) Uani 1 1 d .
H13A H 1.0327 -0.0387 -0.2568 0.128 Uiso 1 1 calc R
H13B H 1.0133 -0.1014 -0.1924 0.128 Uiso 1 1 calc R
H13C H 1.0138 0.0426 -0.1986 0.128 Uiso 1 1 calc R
C14 C 0.94973(16) -0.1552(5) -0.3208(2) 0.0995(15) Uani 1 1 d .
H14A H 0.9148 -0.1635 -0.3496 0.149 Uiso 1 1 calc R
H14B H 0.9584 -0.2260 -0.2896 0.149 Uiso 1 1 calc R
H14C H 0.9734 -0.1493 -0.3528 0.149 Uiso 1 1 calc R
C15 C 0.75863(11) 0.2951(3) -0.10263(17) 0.0560(7) Uani 1 1 d .
H15 H 0.7954 0.3178 -0.0955 0.067 Uiso 1 1 calc R
C16 C 0.7338(2) 0.3788(4) -0.0596(3) 0.125(2) Uani 1 1 d .
H16A H 0.6989 0.3517 -0.0617 0.187 Uiso 1 1 calc R
H16B H 0.7330 0.4606 -0.0795 0.187 Uiso 1 1 calc R
H16C H 0.7531 0.3792 -0.0095 0.187 Uiso 1 1 calc R
C17 C 0.7334(2) 0.3022(5) -0.1833(2) 0.1245(19) Uani 1 1 d .
H17A H 0.7447 0.2340 -0.2083 0.187 Uiso 1 1 calc R
H17B H 0.7430 0.3781 -0.2030 0.187 Uiso 1 1 calc R
H17C H 0.6962 0.2991 -0.1898 0.187 Uiso 1 1 calc R
C18 C 0.90332(9) 0.1730(2) 0.02401(14) 0.0431(6) Uani 1 1 d .
H18 H 0.9112 0.1907 0.0768 0.052 Uiso 1 1 calc R
C19 C 0.90479(13) 0.2922(3) -0.0165(2) 0.0694(9) Uani 1 1 d .
H19A H 0.8971 0.2766 -0.0684 0.104 Uiso 1 1 calc R
H19B H 0.9388 0.3282 -0.0017 0.104 Uiso 1 1 calc R
H19C H 0.8794 0.3479 -0.0053 0.104 Uiso 1 1 calc R
C20 C 0.94268(10) 0.0810(3) 0.00939(18) 0.0584(8) Uani 1 1 d .
H20A H 0.9395 0.0056 0.0348 0.088 Uiso 1 1 calc R
H20B H 0.9771 0.1138 0.0265 0.088 Uiso 1 1 calc R
H20C H 0.9365 0.0653 -0.0424 0.088 Uiso 1 1 calc R
C21 C 0.80752(10) 0.0295(3) 0.14507(13) 0.0498(7) Uani 1 1 d .
H21 H 0.7861 -0.0001 0.1780 0.060 Uiso 1 1 calc R
C22 C 0.85470(11) -0.0530(3) 0.15537(16) 0.0642(9) Uani 1 1 d .
H22A H 0.8438 -0.1359 0.1422 0.096 Uiso 1 1 calc R
H22B H 0.8733 -0.0507 0.2058 0.096 Uiso 1 1 calc R
H22C H 0.8770 -0.0247 0.1247 0.096 Uiso 1 1 calc R
C23 C 0.82010(13) 0.1626(3) 0.16314(17) 0.0699(10) Uani 1 1 d .
H23A H 0.8423 0.1932 0.1330 0.105 Uiso 1 1 calc R
H23B H 0.8375 0.1698 0.2139 0.105 Uiso 1 1 calc R
H23C H 0.7885 0.2097 0.1541 0.105 Uiso 1 1 calc R
C24 C 0.69348(11) -0.0778(3) -0.11626(15) 0.0652(10) Uani 1 1 d .
H24 H 0.7170 -0.0582 -0.1484 0.078 Uiso 1 1 calc R
C25 C 0.64714(12) 0.0058(5) -0.13723(18) 0.0880(13) Uani 1 1 d .
H25A H 0.6226 -0.0135 -0.1080 0.132 Uiso 1 1 calc R
H25B H 0.6310 -0.0055 -0.1882 0.132 Uiso 1 1 calc R
H25C H 0.6582 0.0899 -0.1288 0.132 Uiso 1 1 calc R
C26 C 0.68090(15) -0.2123(4) -0.1251(2) 0.1032(17) Uani 1 1 d .
H26A H 0.7119 -0.2596 -0.1072 0.155 Uiso 1 1 calc R
H26B H 0.6673 -0.2304 -0.1761 0.155 Uiso 1 1 calc R
H26C H 0.6554 -0.2329 -0.0977 0.155 Uiso 1 1 calc R
C27 C 0.65122(9) 0.0558(2) 0.15302(13) 0.0357(5) Uani 1 1 d .
C28 C 0.64721(11) -0.0365(2) 0.20193(16) 0.0484(6) Uani 1 1 d .
H28 H 0.6689 -0.1049 0.2054 0.058 Uiso 1 1 calc R
C29 C 0.61143(10) -0.0298(3) 0.24646(15) 0.0478(6) Uani 1 1 d .
H29 H 0.6093 -0.0938 0.2787 0.057 Uiso 1 1 calc R
C30 C 0.57928(9) 0.0707(2) 0.24297(13) 0.0373(5) Uani 1 1 d .
C31 C 0.58391(9) 0.1619(2) 0.19304(13) 0.0375(5) Uani 1 1 d .
H31 H 0.5619 0.2296 0.1896 0.045 Uiso 1 1 calc R
C32 C 0.61914(9) 0.1600(2) 0.14758(13) 0.0356(5) Uani 1 1 d .
C33 C 0.53944(10) 0.0848(3) 0.29104(15) 0.0466(6) Uani 1 1 d .
C34 C 0.54666(15) -0.0118(4) 0.3512(2) 0.0807(11) Uani 1 1 d .
H34A H 0.5211 0.0003 0.3799 0.121 Uiso 1 1 calc R
H34B H 0.5809 -0.0044 0.3823 0.121 Uiso 1 1 calc R
H34C H 0.5425 -0.0924 0.3296 0.121 Uiso 1 1 calc R
C35 C 0.48453(11) 0.0762(4) 0.24258(19) 0.0735(10) Uani 1 1 d .
H35A H 0.4795 -0.0039 0.2202 0.110 Uiso 1 1 calc R
H35B H 0.4801 0.1382 0.2050 0.110 Uiso 1 1 calc R
H35C H 0.4595 0.0887 0.2720 0.110 Uiso 1 1 calc R
C36 C 0.54562(14) 0.2124(3) 0.32763(19) 0.0723(10) Uani 1 1 d .
H36A H 0.5222 0.2195 0.3599 0.108 Uiso 1 1 calc R
H36B H 0.5378 0.2751 0.2906 0.108 Uiso 1 1 calc R
H36C H 0.5808 0.2224 0.3553 0.108 Uiso 1 1 calc R
C37 C 0.62312(12) 0.2679(3) 0.09625(16) 0.0529(7) Uani 1 1 d .
C38 C 0.61313(15) 0.2246(4) 0.01653(17) 0.0759(10) Uani 1 1 d .
H38A H 0.6396 0.1670 0.0112 0.114 Uiso 1 1 calc R
H38B H 0.6138 0.2942 -0.0149 0.114 Uiso 1 1 calc R
H38C H 0.5797 0.1855 0.0033 0.114 Uiso 1 1 calc R
C39 C 0.67695(14) 0.3253(3) 0.1181(2) 0.0749(10) Uani 1 1 d .
H39A H 0.6835 0.3509 0.1685 0.112 Uiso 1 1 calc R
H39B H 0.6787 0.3954 0.0875 0.112 Uiso 1 1 calc R
H39C H 0.7026 0.2657 0.1122 0.112 Uiso 1 1 calc R
C40 C 0.58197(18) 0.3667(3) 0.0988(3) 0.1059(17) Uani 1 1 d .
H40A H 0.5480 0.3297 0.0877 0.159 Uiso 1 1 calc R
H40B H 0.5836 0.4297 0.0634 0.159 Uiso 1 1 calc R
H40C H 0.5885 0.4024 0.1470 0.159 Uiso 1 1 calc R
C41 C 0.59152(12) -0.1911(4) 0.0061(3) 0.0820(11) Uani 1 1 d .
H41 H 0.5862 -0.2234 -0.0440 0.098 Uiso 1 1 calc R
C42 C 0.55287(14) -0.0979(4) 0.0037(4) 0.124(2) Uani 1 1 d .
H42A H 0.5572 -0.0610 0.0513 0.185 Uiso 1 1 calc R
H42B H 0.5189 -0.1343 -0.0104 0.185 Uiso 1 1 calc R
H42C H 0.5566 -0.0360 -0.0314 0.185 Uiso 1 1 calc R
C43 C 0.58790(15) -0.2968(4) 0.0527(4) 0.135(2) Uani 1 1 d .
H43A H 0.6104 -0.3611 0.0431 0.203 Uiso 1 1 calc R
H43B H 0.5527 -0.3262 0.0424 0.203 Uiso 1 1 calc R
H43C H 0.5982 -0.2727 0.1033 0.203 Uiso 1 1 calc R
C44 C 0.73760(11) -0.3330(3) 0.12244(16) 0.0492(6) Uani 1 1 d .
H44 H 0.7062 -0.3683 0.0908 0.059 Uiso 1 1 calc R
C45 C 0.7346(2) -0.3521(4) 0.2003(2) 0.1045(16) Uani 1 1 d .
H45A H 0.7621 -0.3072 0.2320 0.157 Uiso 1 1 calc R
H45B H 0.7381 -0.4383 0.2119 0.157 Uiso 1 1 calc R
H45C H 0.7016 -0.3231 0.2070 0.157 Uiso 1 1 calc R
C46 C 0.78366(17) -0.3966(4) 0.1057(3) 0.1029(15) Uani 1 1 d .
H46A H 0.7849 -0.3812 0.0556 0.154 Uiso 1 1 calc R
H46B H 0.7809 -0.4837 0.1132 0.154 Uiso 1 1 calc R
H46C H 0.8148 -0.3660 0.1377 0.154 Uiso 1 1 calc R

loop_
_atom_site_aniso_label
_atom_site_aniso_U_11
_atom_site_aniso_U_22
_atom_site_aniso_U_33
_atom_site_aniso_U_23
_atom_site_aniso_U_13
_atom_site_aniso_U_12
Ti1 0.0247(2) 0.0358(2) 0.0336(2) -0.00440(17) 0.00682(16) -0.00141(16)
Ti2 0.0252(2) 0.0362(2) 0.0409(2) -0.00674(18) 0.01042(17) -0.00302(17)
O1 0.0382(9) 0.0421(10) 0.0456(10) -0.0056(8) 0.0212(8) -0.0029(7)
O2 0.0390(9) 0.0456(10) 0.0456(10) 0.0029(8) 0.0049(7) 0.0033(8)
O3 0.0282(8) 0.0475(10) 0.0418(9) -0.0021(8) 0.0075(7) -0.0067(7)
O4 0.0274(8) 0.0439(9) 0.0310(8) -0.0065(7) 0.0050(6) -0.0065(7)
O5 0.0270(8) 0.0511(10) 0.0342(8) -0.0128(7) 0.0047(6) -0.0076(7)
O6 0.0396(10) 0.0436(10) 0.0556(11) -0.0080(8) 0.0240(8) -0.0022(8)
O7 0.0297(9) 0.0553(12) 0.0638(12) -0.0091(9) 0.0122(8) -0.0121(8)
O8 0.0434(10) 0.0393(10) 0.0574(11) 0.0027(8) 0.0113(8) -0.0014(8)
C1 0.0302(12) 0.0405(13) 0.0343(12) -0.0058(10) 0.0103(9) -0.0043(10)
C2 0.0384(13) 0.0386(13) 0.0451(14) 0.0023(11) 0.0104(11) 0.0036(11)
C3 0.0442(14) 0.0467(15) 0.0414(14) 0.0128(11) 0.0069(11) -0.0025(12)
C4 0.0314(12) 0.0531(15) 0.0326(12) 0.0071(11) 0.0063(9) -0.0056(11)
C5 0.0320(12) 0.0418(14) 0.0354(12) 0.0016(10) 0.0111(9) 0.0009(10)
C6 0.0346(12) 0.0339(12) 0.0321(11) 0.0008(9) 0.0111(9) -0.0033(10)
C7 0.0529(16) 0.0386(14) 0.0532(15) 0.0075(12) 0.0285(12) 0.0025(12)
C8 0.100(3) 0.065(2) 0.0508(17) 0.0224(16) 0.0310(17) 0.0204(19)
C9 0.069(2) 0.0429(17) 0.110(3) 0.0093(18) 0.0372(19) -0.0132(15)
C10 0.081(2) 0.0420(16) 0.078(2) 0.0183(15) 0.0407(18) 0.0152(15)
C11 0.0366(14) 0.085(2) 0.0427(15) 0.0192(15) 0.0121(11) -0.0038(14)
C12 0.087(3) 0.173(5) 0.128(4) 0.106(4) 0.070(3) 0.044(3)
C13 0.0417(17) 0.147(4) 0.067(2) 0.015(2) 0.0122(15) -0.021(2)
C14 0.093(3) 0.155(4) 0.066(2) -0.031(3) 0.051(2) -0.030(3)
C15 0.0469(16) 0.0555(18) 0.0679(18) 0.0190(15) 0.0176(14) 0.0033(13)
C16 0.198(5) 0.045(2) 0.167(5) 0.005(3) 0.119(4) 0.007(3)
C17 0.140(4) 0.147(5) 0.080(3) 0.055(3) 0.010(3) 0.061(4)
C18 0.0281(12) 0.0523(16) 0.0462(14) -0.0034(12) 0.0027(10) -0.0099(11)
C19 0.0540(18) 0.063(2) 0.086(2) 0.0180(18) 0.0042(16) -0.0197(16)
C20 0.0318(14) 0.073(2) 0.0699(19) -0.0098(16) 0.0098(13) -0.0052(13)
C21 0.0373(14) 0.078(2) 0.0322(13) -0.0069(13) 0.0047(10) -0.0158(13)
C22 0.0399(15) 0.098(3) 0.0477(16) 0.0135(16) -0.0044(12) -0.0089(16)
C23 0.0597(19) 0.092(3) 0.0589(18) -0.0365(18) 0.0154(15) -0.0280(18)
C24 0.0409(15) 0.116(3) 0.0392(15) -0.0328(16) 0.0098(12) -0.0288(17)
C25 0.0406(17) 0.161(4) 0.0526(19) 0.006(2) -0.0100(14) -0.016(2)
C26 0.078(3) 0.134(4) 0.109(3) -0.087(3) 0.046(2) -0.059(3)
C27 0.0321(12) 0.0379(13) 0.0396(13) -0.0062(10) 0.0134(10) -0.0032(10)
C28 0.0473(15) 0.0387(14) 0.0629(17) 0.0087(13) 0.0202(13) 0.0105(12)
C29 0.0480(15) 0.0441(15) 0.0540(16) 0.0145(12) 0.0174(12) 0.0015(12)
C30 0.0330(12) 0.0417(14) 0.0382(13) 0.0021(10) 0.0098(10) -0.0069(10)
C31 0.0379(13) 0.0333(13) 0.0436(13) -0.0002(10) 0.0141(10) 0.0035(10)
C32 0.0386(13) 0.0309(12) 0.0397(12) 0.0009(10) 0.0142(10) -0.0015(10)
C33 0.0367(14) 0.0606(18) 0.0459(14) 0.0014(13) 0.0163(11) -0.0080(12)
C34 0.082(2) 0.098(3) 0.076(2) 0.026(2) 0.0466(19) 0.004(2)
C35 0.0402(16) 0.108(3) 0.075(2) -0.009(2) 0.0194(15) -0.0156(17)
C36 0.077(2) 0.085(2) 0.066(2) -0.0212(18) 0.0397(17) -0.0118(19)
C37 0.0620(18) 0.0415(15) 0.0652(18) 0.0134(13) 0.0353(14) 0.0040(13)
C38 0.086(2) 0.089(3) 0.0547(18) 0.0247(18) 0.0209(17) -0.002(2)
C39 0.094(3) 0.0502(19) 0.089(2) 0.0069(17) 0.039(2) -0.0255(18)
C40 0.128(4) 0.059(2) 0.158(4) 0.062(3) 0.089(3) 0.042(2)
C41 0.0366(17) 0.079(3) 0.130(3) -0.007(2) 0.0176(18) -0.0198(17)
C42 0.0357(19) 0.094(3) 0.238(6) 0.012(4) 0.026(3) -0.001(2)
C43 0.051(2) 0.090(3) 0.259(7) 0.062(4) 0.023(3) -0.021(2)
C44 0.0451(15) 0.0425(15) 0.0587(17) 0.0022(13) 0.0090(12) -0.0010(12)
C45 0.192(5) 0.059(2) 0.067(2) 0.0147(19) 0.037(3) 0.023(3)
C46 0.106(3) 0.059(2) 0.161(4) 0.003(3) 0.068(3) 0.015(2)

loop_
_atom_type_symbol
_atom_type_description
_atom_type_scat_dispersion_real
_atom_type_scat_dispersion_imag
_atom_type_scat_source
Ti Ti 0.2776 0.4457 'International Tables Vol C Tables 4.2.6.8 and 6.1.1.4'
O O 0.0106 0.0060 'International Tables Vol C Tables 4.2.6.8 and 6.1.1.4'
C C 0.0033 0.0016 'International Tables Vol C Tables 4.2.6.8 and 6.1.1.4'
H H 0.0000 0.0000 'International Tables Vol C Tables 4.2.6.8 and 6.1.1.4'

loop_
_geom_angle_atom_site_label_1
_geom_angle_atom_site_label_2
_geom_angle_atom_site_label_3
_geom_angle
O3 Ti1 O2 100.14(8)
O3 Ti1 O1 96.87(8)
O2 Ti1 O1 112.98(8)
O3 Ti1 O4 98.24(7)
O2 Ti1 O4 117.45(8)
O1 Ti1 O4 123.28(7)
O3 Ti1 O5 169.19(7)
O2 Ti1 O5 88.84(7)
O1 Ti1 O5 84.98(7)
O4 Ti1 O5 72.08(6)
O3 Ti1 Ti2 136.13(6)
O2 Ti1 Ti2 103.83(6)
O1 Ti1 Ti2 106.56(5)
O4 Ti1 Ti2 37.96(4)
O5 Ti1 Ti2 34.17(4)
O7 Ti2 O8 100.73(9)
O7 Ti2 O6 96.95(8)
O8 Ti2 O6 113.34(9)
O7 Ti2 O5 97.99(8)
O8 Ti2 O5 116.25(8)
O6 Ti2 O5 123.95(8)
O7 Ti2 O4 168.27(8)
O8 Ti2 O4 89.64(7)
O6 Ti2 O4 83.76(7)
O5 Ti2 O4 72.24(6)
O7 Ti2 Ti1 135.32(6)
O8 Ti2 Ti1 106.15(6)
O6 Ti2 Ti1 104.06(5)
O5 Ti2 Ti1 37.92(4)
O4 Ti2 Ti1 34.36(4)
C1 O1 Ti1 131.02(15)
C15 O2 Ti1 144.17(17)
C18 O3 Ti1 175.12(17)
C21 O4 Ti1 133.94(14)
C21 O4 Ti2 117.69(14)
Ti1 O4 Ti2 107.68(7)
C24 O5 Ti2 134.06(15)
C24 O5 Ti1 117.75(15)
Ti2 O5 Ti1 107.91(7)
C27 O6 Ti2 133.99(15)
C41 O7 Ti2 174.4(2)
C44 O8 Ti2 146.16(17)
O1 C1 C2 118.8(2)
O1 C1 C6 121.5(2)
C2 C1 C6 119.7(2)
C3 C2 C1 121.4(2)
C3 C2 H2 119.3
C1 C2 H2 119.3
C4 C3 C2 120.8(2)
C4 C3 H3 119.6
C2 C3 H3 119.6
C3 C4 C5 117.1(2)
C3 C4 C11 122.8(2)
C5 C4 C11 120.2(2)
C4 C5 C6 124.3(2)
C4 C5 H5 117.9
C6 C5 H5 117.9
C5 C6 C1 116.7(2)
C5 C6 C7 121.0(2)
C1 C6 C7 122.4(2)
C8 C7 C9 110.5(3)
C8 C7 C6 110.7(2)
C9 C7 C6 108.9(2)
C8 C7 C10 106.1(2)
C9 C7 C10 108.5(3)
C6 C7 C10 112.1(2)
C7 C8 H8A 109.5
C7 C8 H8B 109.5
H8A C8 H8B 109.5
C7 C8 H8C 109.5
H8A C8 H8C 109.5
H8B C8 H8C 109.5
C7 C9 H9A 109.5
C7 C9 H9B 109.5
H9A C9 H9B 109.5
C7 C9 H9C 109.5
H9A C9 H9C 109.5
H9B C9 H9C 109.5
C7 C10 H10A 109.5
C7 C10 H10B 109.5
H10A C10 H10B 109.5
C7 C10 H10C 109.5
H10A C10 H10C 109.5
H10B C10 H10C 109.5
C12 C11 C13 113.1(3)
C12 C11 C4 112.4(3)
C13 C11 C4 109.9(2)
C12 C11 C14 105.6(3)
C13 C11 C14 106.5(3)
C4 C11 C14 108.9(2)
C11 C12 H12A 109.5
C11 C12 H12B 109.5
H12A C12 H12B 109.5
C11 C12 H12C 109.5
H12A C12 H12C 109.5
H12B C12 H12C 109.5
C11 C13 H13A 109.5
C11 C13 H13B 109.5
H13A C13 H13B 109.5
C11 C13 H13C 109.5
H13A C13 H13C 109.5
H13B C13 H13C 109.5
C11 C14 H14A 109.5
C11 C14 H14B 109.5
H14A C14 H14B 109.5
C11 C14 H14C 109.5
H14A C14 H14C 109.5
H14B C14 H14C 109.5
O2 C15 C16 109.9(3)
O2 C15 C17 108.9(3)
C16 C15 C17 111.5(4)
O2 C15 H15 108.8
C16 C15 H15 108.8
C17 C15 H15 108.8
C15 C16 H16A 109.5
C15 C16 H16B 109.5
H16A C16 H16B 109.5
C15 C16 H16C 109.5
H16A C16 H16C 109.5
H16B C16 H16C 109.5
C15 C17 H17A 109.5
C15 C17 H17B 109.5
H17A C17 H17B 109.5
C15 C17 H17C 109.5
H17A C17 H17C 109.5
H17B C17 H17C 109.5
O3 C18 C19 109.3(2)
O3 C18 C20 110.3(2)
C19 C18 C20 112.3(3)
O3 C18 H18 108.3
C19 C18 H18 108.3
C20 C18 H18 108.3
C18 C19 H19A 109.5
C18 C19 H19B 109.5
H19A C19 H19B 109.5
C18 C19 H19C 109.5
H19A C19 H19C 109.5
H19B C19 H19C 109.5
C18 C20 H20A 109.5
C18 C20 H20B 109.5
H20A C20 H20B 109.5
C18 C20 H20C 109.5
H20A C20 H20C 109.5
H20B C20 H20C 109.5
O4 C21 C23 110.5(2)
O4 C21 C22 109.2(2)
C23 C21 C22 114.0(2)
O4 C21 H21 107.6
C23 C21 H21 107.6
C22 C21 H21 107.6
C21 C22 H22A 109.5
C21 C22 H22B 109.5
H22A C22 H22B 109.5
C21 C22 H22C 109.5
H22A C22 H22C 109.5
H22B C22 H22C 109.5
C21 C23 H23A 109.5
C21 C23 H23B 109.5
H23A C23 H23B 109.5
C21 C23 H23C 109.5
H23A C23 H23C 109.5
H23B C23 H23C 109.5
O5 C24 C26 109.9(3)
O5 C24 C25 109.9(2)
C26 C24 C25 114.4(3)
O5 C24 H24 107.5
C26 C24 H24 107.5
C25 C24 H24 107.5
C24 C25 H25A 109.5
C24 C25 H25B 109.5
H25A C25 H25B 109.5
C24 C25 H25C 109.5
H25A C25 H25C 109.5
H25B C25 H25C 109.5
C24 C26 H26A 109.5
C24 C26 H26B 109.5
H26A C26 H26B 109.5
C24 C26 H26C 109.5
H26A C26 H26C 109.5
H26B C26 H26C 109.5
O6 C27 C28 118.9(2)
O6 C27 C32 121.1(2)
C28 C27 C32 119.9(2)
C27 C28 C29 121.5(2)
C27 C28 H28 119.2
C29 C28 H28 119.2
C30 C29 C28 120.5(2)
C30 C29 H29 119.8
C28 C29 H29 119.8
C29 C30 C31 116.8(2)
C29 C30 C33 123.2(2)
C31 C30 C33 119.9(2)
C30 C31 C32 125.0(2)
C30 C31 H31 117.5
C32 C31 H31 117.5
C31 C32 C27 116.2(2)
C31 C32 C37 121.3(2)
C27 C32 C37 122.4(2)
C34 C33 C35 109.9(3)
C34 C33 C36 108.0(3)
C35 C33 C36 108.1(3)
C34 C33 C30 112.1(2)
C35 C33 C30 109.2(2)
C36 C33 C30 109.4(2)
C33 C34 H34A 109.5
C33 C34 H34B 109.5
H34A C34 H34B 109.5
C33 C34 H34C 109.5
H34A C34 H34C 109.5
H34B C34 H34C 109.5
C33 C35 H35A 109.5
C33 C35 H35B 109.5
H35A C35 H35B 109.5
C33 C35 H35C 109.5
H35A C35 H35C 109.5
H35B C35 H35C 109.5
C33 C36 H36A 109.5
C33 C36 H36B 109.5
H36A C36 H36B 109.5
C33 C36 H36C 109.5
H36A C36 H36C 109.5
H36B C36 H36C 109.5
C39 C37 C38 109.4(3)
C39 C37 C32 109.7(2)
C38 C37 C32 110.8(2)
C39 C37 C40 109.3(3)
C38 C37 C40 106.2(3)
C32 C37 C40 111.4(2)
C37 C38 H38A 109.5
C37 C38 H38B 109.5
H38A C38 H38B 109.5
C37 C38 H38C 109.5
H38A C38 H38C 109.5
H38B C38 H38C 109.5
C37 C39 H39A 109.5
C37 C39 H39B 109.5
H39A C39 H39B 109.5
C37 C39 H39C 109.5
H39A C39 H39C 109.5
H39B C39 H39C 109.5
C37 C40 H40A 109.5
C37 C40 H40B 109.5
H40A C40 H40B 109.5
C37 C40 H40C 109.5
H40A C40 H40C 109.5
H40B C40 H40C 109.5
O7 C41 C42 112.5(3)
O7 C41 C43 110.0(3)
C42 C41 C43 115.6(4)
O7 C41 H41 106.0
C42 C41 H41 106.0
C43 C41 H41 106.0
C41 C42 H42A 109.5
C41 C42 H42B 109.5
H42A C42 H42B 109.5
C41 C42 H42C 109.5
H42A C42 H42C 109.5
H42B C42 H42C 109.5
C41 C43 H43A 109.5
C41 C43 H43B 109.5
H43A C43 H43B 109.5
C41 C43 H43C 109.5
H43A C43 H43C 109.5
H43B C43 H43C 109.5
O8 C44 C45 110.7(3)
O8 C44 C46 110.4(3)
C45 C44 C46 111.5(3)
O8 C44 H44 108.0
C45 C44 H44 108.0
C46 C44 H44 108.0
C44 C45 H45A 109.5
C44 C45 H45B 109.5
H45A C45 H45B 109.5
C44 C45 H45C 109.5
H45A C45 H45C 109.5
H45B C45 H45C 109.5
C44 C46 H46A 109.5
C44 C46 H46B 109.5
H46A C46 H46B 109.5
C44 C46 H46C 109.5
H46A C46 H46C 109.5
H46B C46 H46C 109.5

loop_
_geom_bond_atom_site_label_1
_geom_bond_atom_site_label_2
_geom_bond_distance
Ti1 O3 1.7700(15)
Ti1 O2 1.7846(17)
Ti1 O1 1.8739(16)
Ti1 O4 1.9423(15)
Ti1 O5 2.1174(16)
Ti1 Ti2 3.2785(6)
Ti2 O7 1.7699(17)
Ti2 O8 1.7843(18)
Ti2 O6 1.8630(17)
Ti2 O5 1.9351(16)
Ti2 O4 2.1164(15)
O1 C1 1.361(3)
O2 C15 1.421(3)
O3 C18 1.421(3)
O4 C21 1.448(3)
O5 C24 1.454(3)
O6 C27 1.367(3)
O7 C41 1.420(3)
O8 C44 1.420(3)
C1 C2 1.389(3)
C1 C6 1.404(3)
C2 C3 1.381(4)
C2 H2 0.9300
C3 C4 1.381(4)
C3 H3 0.9300
C4 C5 1.389(3)
C4 C11 1.533(3)
C5 C6 1.398(3)
C5 H5 0.9300
C6 C7 1.533(3)
C7 C8 1.530(4)
C7 C9 1.531(4)
C7 C10 1.535(4)
C8 H8A 0.9600
C8 H8B 0.9600
C8 H8C 0.9600
C9 H9A 0.9600
C9 H9B 0.9600
C9 H9C 0.9600
C10 H10A 0.9600
C10 H10B 0.9600
C10 H10C 0.9600
C11 C12 1.493(5)
C11 C13 1.501(4)
C11 C14 1.570(5)
C12 H12A 0.9600
C12 H12B 0.9600
C12 H12C 0.9600
C13 H13A 0.9600
C13 H13B 0.9600
C13 H13C 0.9600
C14 H14A 0.9600
C14 H14B 0.9600
C14 H14C 0.9600
C15 C16 1.463(5)
C15 C17 1.506(5)
C15 H15 0.9800
C16 H16A 0.9600
C16 H16B 0.9600
C16 H16C 0.9600
C17 H17A 0.9600
C17 H17B 0.9600
C17 H17C 0.9600
C18 C19 1.504(4)
C18 C20 1.509(4)
C18 H18 0.9800
C19 H19A 0.9600
C19 H19B 0.9600
C19 H19C 0.9600
C20 H20A 0.9600
C20 H20B 0.9600
C20 H20C 0.9600
C21 C23 1.503(4)
C21 C22 1.510(4)
C21 H21 0.9800
C22 H22A 0.9600
C22 H22B 0.9600
C22 H22C 0.9600
C23 H23A 0.9600
C23 H23B 0.9600
C23 H23C 0.9600
C24 C26 1.497(5)
C24 C25 1.502(5)
C24 H24 0.9800
C25 H25A 0.9600
C25 H25B 0.9600
C25 H25C 0.9600
C26 H26A 0.9600
C26 H26B 0.9600
C26 H26C 0.9600
C27 C28 1.376(4)
C27 C32 1.403(3)
C28 C29 1.395(4)
C28 H28 0.9300
C29 C30 1.374(4)
C29 H29 0.9300
C30 C31 1.385(3)
C30 C33 1.537(3)
C31 C32 1.394(3)
C31 H31 0.9300
C32 C37 1.532(3)
C33 C34 1.518(4)
C33 C35 1.528(4)
C33 C36 1.537(4)
C34 H34A 0.9600
C34 H34B 0.9600
C34 H34C 0.9600
C35 H35A 0.9600
C35 H35B 0.9600
C35 H35C 0.9600
C36 H36A 0.9600
C36 H36B 0.9600
C36 H36C 0.9600
C37 C39 1.520(4)
C37 C38 1.528(4)
C37 C40 1.535(4)
C38 H38A 0.9600
C38 H38B 0.9600
C38 H38C 0.9600
C39 H39A 0.9600
C39 H39B 0.9600
C39 H39C 0.9600
C40 H40A 0.9600
C40 H40B 0.9600
C40 H40C 0.9600
C41 C42 1.429(5)
C41 C43 1.456(6)
C41 H41 0.9800
C42 H42A 0.9600
C42 H42B 0.9600
C42 H42C 0.9600
C43 H43A 0.9600
C43 H43B 0.9600
C43 H43C 0.9600
C44 C45 1.490(5)
C44 C46 1.491(5)
C44 H44 0.9800
C45 H45A 0.9600
C45 H45B 0.9600
C45 H45C 0.9600
C46 H46A 0.9600
C46 H46B 0.9600
C46 H46C 0.9600
